data_4073692
loop_
_publ_author_name
'Chen, Wei-Zhong'
'Fanwick, Phillip E.'
'Ren, Tong'

_publ_section_title
;
 Peripheral Functionalization of Diruthenium Compounds via Heck Reactions
;
_journal_issue 17
_journal_name_full Organometallics
_journal_page_first 4115
_journal_paper_doi 10.1021/om7005408
_journal_volume 26
_journal_year 2007
_chemical_formula_moiety 'C68 H46 Cl12 N8 O2 Ru2'
_chemical_formula_sum 'C68 H46 Cl12 N8 O2 Ru2'
_chemical_formula_weight 1634.75
_chemical_name_systematic ' ?'
_space_group_IT_number 2
_symmetry_cell_setting triclinic
_symmetry_space_group_name_Hall '-P 1'
_symmetry_space_group_name_H-M 'P -1'
_atom_type_scat_source 'International Tables for Crystallography (Vol C)'
_audit_creation_date 22-08-06
_audit_creation_method 'SHELXL and local programs'
_audit_update_record ' ?'
_cell_angle_alpha 89.5450(17)
_cell_angle_beta 84.059(3)
_cell_angle_gamma 72.877(3)
_cell_formula_units_Z 2
_cell_length_a 11.1108(2)
_cell_length_b 14.4710(3)
_cell_length_c 21.9010(7)
_cell_measurement_reflns_used 48926
_cell_measurement_temperature 150
_cell_measurement_theta_max 27
_cell_measurement_theta_min 2
_cell_volume 3346.24(15)
_computing_cell_refinement 'DENZO/SCALEPACK (Otwinowski & Minor, 1996)'
_computing_data_collection 'Collect (Nonius, 1998)'
_computing_data_reduction 'DENZO/SCALEPACK (Otwinowski & Minor, 1996)'
_computing_molecular_graphics
;
    ORTEP (Johnson, 1976)
    PLATON (Spek, 1997)
;
_computing_publication_material 'SHELX97(Sheldrick, 1997) and local programs'
_computing_structure_refinement 'SHELX97 (Sheldrick, 1997)'
_computing_structure_solution 'PATTY (DIRDIF99, Beurskins, 1999)'
_diffrn_ambient_temperature 150
_diffrn_measured_fraction_theta_max 0.8741
_diffrn_measurement_device_type Nonius_KappaCCD
_diffrn_measurement_method \w
_diffrn_radiation_monochromator 'graphite 002'
_diffrn_radiation_type MO-K\a
_diffrn_radiation_wavelength 0.71073
_diffrn_reflns_av_R_equivalents 0.063
_diffrn_reflns_limit_h_max 14
_diffrn_reflns_limit_h_min 0
_diffrn_reflns_limit_k_max 18
_diffrn_reflns_limit_k_min -17
_diffrn_reflns_limit_l_max 28
_diffrn_reflns_limit_l_min -28
_diffrn_reflns_number 48926
_diffrn_reflns_theta_max 27.47
_diffrn_reflns_theta_min 2.05
_exptl_absorpt_coefficient_mu 0.977
_exptl_absorpt_correction_T_max 0.9403
_exptl_absorpt_correction_T_min 0.8687
_exptl_absorpt_correction_type 'multi-scan (Otwinowski & Minor, 1997)'
_exptl_crystal_colour_modifier red
_exptl_crystal_colour_primary red
_exptl_crystal_density_diffrn 1.622
_exptl_crystal_density_method 'not measured'
_exptl_crystal_description needle
_exptl_crystal_F_000 1636
_exptl_crystal_size_max 0.50
_exptl_crystal_size_mid 0.15
_exptl_crystal_size_min 0.06
_refine_diff_density_max 0.80
_refine_diff_density_min -0.88
_refine_ls_extinction_method none
_refine_ls_goodness_of_fit_ref 1.051
_refine_ls_hydrogen_treatment constr
_refine_ls_matrix_type full
_refine_ls_number_parameters 832
_refine_ls_number_reflns 15191
_refine_ls_number_restraints 0
_refine_ls_R_factor_all 0.095
_refine_ls_R_factor_gt 0.045
_refine_ls_shift/su_max 0.002
_refine_ls_structure_factor_coef Fsqd
_refine_ls_weighting_details '1/[\s^2^(Fo^2^)+(0.0287P)^2^+0.0000P] where P=(Fo^2^+2Fc^2^)/3  '
_refine_ls_weighting_scheme calc
_refine_ls_wR_factor_gt 0.084
_refine_ls_wR_factor_ref 0.093
_reflns_number_gt 9249
_reflns_number_total 15191
_reflns_threshold_expression >2.0\s(I)
_cod_data_source_file om7005408-file003.cif
_cod_data_source_block comp3c
_cod_depositor_comments
;
The following automatic conversions were performed:

'_refine_ls_weighting_scheme' value 'calc ' changed to 'calc'
according to /home/saulius/struct/CIF-dictionaries/cif_core.dic
dictionary named 'cif_core.dic' version 2.4.1 from 2010-06-29.

Automatic conversion script
Id: cif_fix_values 1715 2011-07-08 13:25:40Z adriana 
;
_cod_original_cell_volume 3346.24(14)
_cod_database_code 4073692

loop_
_symmetry_equiv_pos_as_xyz
'x, y, z'
'-x, -y, -z'

loop_
_atom_site_label
_atom_site_fract_x
_atom_site_fract_y
_atom_site_fract_z
_atom_site_U_iso_or_equiv
_atom_site_adp_type
_atom_site_occupancy
_atom_site_symmetry_multiplicity
_atom_site_calc_flag
_atom_site_refinement_flags
Ru(1) 0.27696(2) 0.28523(2) 0.681686(12) 0.02274(8) Uani 1 1 d .
Ru(2) 0.27768(2) 0.40960(2) 0.761988(12) 0.02182(8) Uani 1 1 d .
Cl(21) 0.61576(9) 0.40046(8) 0.42144(4) 0.0466(3) Uani 1 1 d .
Cl(22) 0.47394(11) 0.07753(9) 0.43588(5) 0.0581(3) Uani 1 1 d .
Cl(23) 0.73361(9) 0.36170(9) 0.88295(5) 0.0485(3) Uani 1 1 d .
Cl(24) 0.71054(10) 0.63447(8) 0.71145(6) 0.0546(3) Uani 1 1 d .
Cl(31) 0.13192(10) 0.27067(9) 0.42230(5) 0.0531(3) Uani 1 1 d .
Cl(32) -0.27856(9) 0.49545(9) 0.55828(5) 0.0501(3) Uani 1 1 d .
Cl(33) 0.34160(10) 0.81244(8) 0.73730(5) 0.0486(3) Uani 1 1 d .
Cl(34) -0.14846(10) 0.84594(8) 0.71783(6) 0.0546(3) Uani 1 1 d .
Cl(41) -0.23127(9) 0.16141(8) 0.67133(5) 0.0494(3) Uani 1 1 d .
Cl(42) 0.05054(11) -0.01682(8) 0.84856(5) 0.0511(3) Uani 1 1 d .
Cl(43) -0.18950(9) 0.47884(8) 1.00945(4) 0.0414(3) Uani 1 1 d .
Cl(44) -0.06499(13) 0.76741(8) 0.88626(6) 0.0651(4) Uani 1 1 d .
O(139) 0.8355(3) -0.1784(2) 1.04744(13) 0.0486(8) Uani 1 1 d .
O(140) 0.9952(2) -0.1178(2) 1.01576(12) 0.0452(7) Uani 1 1 d .
N(12) 0.3928(2) 0.1872(2) 0.73138(12) 0.0249(7) Uani 1 1 d .
N(14) 0.3515(2) 0.2959(2) 0.81344(12) 0.0224(7) Uani 1 1 d .
N(21) 0.4286(2) 0.2994(2) 0.62659(12) 0.0259(7) Uani 1 1 d .
N(23) 0.4557(2) 0.3879(2) 0.70990(12) 0.0239(7) Uani 1 1 d .
N(31) 0.1596(2) 0.3974(2) 0.63775(12) 0.0244(7) Uani 1 1 d .
N(33) 0.1926(2) 0.5152(2) 0.70241(12) 0.0231(7) Uani 1 1 d .
N(41) 0.1200(2) 0.2846(2) 0.74654(13) 0.0241(7) Uani 1 1 d .
N(43) 0.1084(2) 0.4189(2) 0.80753(12) 0.0249(7) Uani 1 1 d .
C(11) 0.4634(3) 0.0911(3) 0.70397(17) 0.0357(9) Uani 1 1 d .
C(13) 0.4052(3) 0.2065(3) 0.78956(15) 0.0235(8) Uani 1 1 d .
C(15) 0.3470(3) 0.3117(3) 0.88084(15) 0.0294(9) Uani 1 1 d .
C(22) 0.4937(3) 0.3464(3) 0.65481(15) 0.0254(8) Uani 1 1 d .
C(32) 0.1440(3) 0.4879(3) 0.65448(15) 0.0257(8) Uani 1 1 d .
C(42) 0.0642(3) 0.3489(3) 0.79148(15) 0.0255(8) Uani 1 1 d .
C(51) 0.2238(3) 0.1862(3) 0.63841(17) 0.0320(9) Uani 1 1 d .
C(52) 0.2005(3) 0.1222(3) 0.61091(18) 0.0370(10) Uani 1 1 d .
C(53) 0.1795(4) 0.0445(3) 0.57671(18) 0.0398(10) Uani 1 1 d .
C(54) 0.1907(4) 0.0437(4) 0.5127(2) 0.0576(13) Uani 1 1 d .
C(55) 0.1744(5) -0.0326(4) 0.4795(2) 0.0659(14) Uani 1 1 d .
C(56) 0.1468(4) -0.1080(4) 0.5099(2) 0.0630(14) Uani 1 1 d .
C(57) 0.1339(5) -0.1075(4) 0.5730(2) 0.0628(14) Uani 1 1 d .
C(58) 0.1536(4) -0.0331(3) 0.6051(2) 0.0511(12) Uani 1 1 d .
C(61) 0.3245(3) 0.5026(3) 0.81484(16) 0.0256(8) Uani 1 1 d .
C(62) 0.3465(3) 0.5578(3) 0.84988(16) 0.0306(9) Uani 1 1 d .
C(63) 0.3718(3) 0.6263(3) 0.89109(16) 0.0331(9) Uani 1 1 d .
C(64) 0.3040(4) 0.7235(3) 0.89157(18) 0.0441(11) Uani 1 1 d .
C(65) 0.3293(5) 0.7890(3) 0.9298(2) 0.0558(13) Uani 1 1 d .
C(66) 0.4214(4) 0.7581(4) 0.9688(2) 0.0562(13) Uani 1 1 d .
C(67) 0.4890(4) 0.6617(4) 0.96978(19) 0.0499(12) Uani 1 1 d .
C(68) 0.4647(4) 0.5960(3) 0.93133(17) 0.0421(10) Uani 1 1 d .
C(131) 0.4830(3) 0.1317(3) 0.82923(15) 0.0269(8) Uani 1 1 d .
C(132) 0.4346(4) 0.0664(3) 0.86237(18) 0.0409(10) Uani 1 1 d .
C(133) 0.5066(4) 0.0045(3) 0.90355(18) 0.0414(10) Uani 1 1 d .
C(134) 0.6260(3) 0.0085(3) 0.91246(16) 0.0315(9) Uani 1 1 d .
C(135) 0.6751(3) 0.0704(3) 0.87724(18) 0.0376(10) Uani 1 1 d .
C(136) 0.6066(3) 0.1314(3) 0.83617(17) 0.0340(9) Uani 1 1 d .
C(137) 0.6969(3) -0.0529(3) 0.95859(17) 0.0366(10) Uani 1 1 d .
C(138) 0.8037(4) -0.0465(3) 0.97872(17) 0.0378(10) Uani 1 1 d .
C(139) 0.8749(4) -0.1199(3) 1.01857(19) 0.0405(10) Uani 1 1 d .
C(141) 1.0775(4) -0.1946(3) 1.0475(2) 0.0524(12) Uani 1 1 d .
C(211) 0.4681(3) 0.2775(3) 0.56232(16) 0.0284(9) Uani 1 1 d .
C(212) 0.5155(3) 0.3412(3) 0.52671(15) 0.0291(9) Uani 1 1 d .
C(213) 0.5539(3) 0.3206(3) 0.46513(17) 0.0351(10) Uani 1 1 d .
C(214) 0.5422(3) 0.2396(3) 0.43650(18) 0.0408(10) Uani 1 1 d .
C(215) 0.4929(3) 0.1783(3) 0.47220(17) 0.0371(10) Uani 1 1 d .
C(216) 0.4571(3) 0.1944(3) 0.53492(17) 0.0340(9) Uani 1 1 d .
C(231) 0.5494(3) 0.4232(3) 0.73543(15) 0.0261(8) Uani 1 1 d .
C(232) 0.5975(3) 0.3803(3) 0.78778(16) 0.0285(9) Uani 1 1 d .
C(233) 0.6819(3) 0.4154(3) 0.81537(16) 0.0299(9) Uani 1 1 d .
C(234) 0.7176(3) 0.4931(3) 0.79334(17) 0.0354(10) Uani 1 1 d .
C(235) 0.6698(3) 0.5342(3) 0.74038(18) 0.0348(9) Uani 1 1 d .
C(236) 0.5854(3) 0.4998(3) 0.71093(16) 0.0309(9) Uani 1 1 d .
C(311) 0.0835(3) 0.3893(3) 0.58965(15) 0.0264(8) Uani 1 1 d .
C(312) 0.1382(3) 0.3372(3) 0.53598(16) 0.0305(9) Uani 1 1 d .
C(313) 0.0625(4) 0.3326(3) 0.49073(16) 0.0332(9) Uani 1 1 d .
C(314) -0.0661(3) 0.3786(3) 0.49712(17) 0.0346(9) Uani 1 1 d .
C(315) -0.1186(3) 0.4313(3) 0.55031(17) 0.0324(9) Uani 1 1 d .
C(316) -0.0461(3) 0.4361(3) 0.59741(16) 0.0296(9) Uani 1 1 d .
C(331) 0.1610(3) 0.6177(3) 0.71104(15) 0.0269(8) Uani 1 1 d .
C(332) 0.2553(3) 0.6601(3) 0.72048(15) 0.0280(8) Uani 1 1 d .
C(333) 0.2232(4) 0.7590(3) 0.72758(16) 0.0341(9) Uani 1 1 d .
C(334) 0.1006(4) 0.8182(3) 0.72648(17) 0.0393(10) Uani 1 1 d .
C(335) 0.0084(3) 0.7740(3) 0.71777(17) 0.0365(10) Uani 1 1 d .
C(336) 0.0368(3) 0.6762(3) 0.70989(16) 0.0299(9) Uani 1 1 d .
C(421) 0.0561(3) 0.2118(3) 0.74665(16) 0.0259(8) Uani 1 1 d .
C(422) -0.0414(3) 0.2190(3) 0.70969(16) 0.0296(9) Uani 1 1 d .
C(423) -0.1073(3) 0.1516(3) 0.71589(17) 0.0334(9) Uani 1 1 d .
C(424) -0.0800(3) 0.0775(3) 0.75750(18) 0.0360(10) Uani 1 1 d .
C(425) 0.0172(3) 0.0721(3) 0.79362(18) 0.0349(9) Uani 1 1 d .
C(426) 0.0860(3) 0.1377(3) 0.78769(16) 0.0311(9) Uani 1 1 d .
C(431) 0.0343(3) 0.4842(3) 0.85580(15) 0.0251(8) Uani 1 1 d .
C(432) -0.0274(3) 0.4518(3) 0.90605(15) 0.0280(8) Uani 1 1 d .
C(433) -0.1077(3) 0.5201(3) 0.94833(16) 0.0325(9) Uani 1 1 d .
C(434) -0.1218(3) 0.6172(3) 0.94357(17) 0.0375(10) Uani 1 1 d .
C(435) -0.0538(4) 0.6460(3) 0.89503(18) 0.0390(10) Uani 1 1 d .
C(436) 0.0246(3) 0.5807(3) 0.85098(17) 0.0315(9) Uani 1 1 d .
H(22) 0.5717 0.3506 0.6344 0.030 Uiso 1 1 calc R
H(32) 0.0946 0.5374 0.6309 0.031 Uiso 1 1 calc R
H(42) -0.0120 0.3438 0.8133 0.031 Uiso 1 1 calc R
H(54) 0.2098 0.0959 0.4915 0.069 Uiso 1 1 calc R
H(55) 0.1824 -0.0323 0.4359 0.079 Uiso 1 1 calc R
H(56) 0.1366 -0.1605 0.4874 0.076 Uiso 1 1 calc R
H(57) 0.1113 -0.1585 0.5942 0.075 Uiso 1 1 calc R
H(58) 0.1492 -0.0356 0.6486 0.061 Uiso 1 1 calc R
H(64) 0.2392 0.7452 0.8652 0.053 Uiso 1 1 calc R
H(65) 0.2829 0.8556 0.9292 0.067 Uiso 1 1 calc R
H(66) 0.4387 0.8034 0.9951 0.067 Uiso 1 1 calc R
H(67) 0.5524 0.6405 0.9970 0.060 Uiso 1 1 calc R
H(68) 0.5115 0.5296 0.9322 0.051 Uiso 1 1 calc R
H(11A) 0.5275 0.0574 0.7305 0.054 Uiso 1 1 calc R
H(11B) 0.5049 0.0990 0.6634 0.054 Uiso 1 1 calc R
H(11C) 0.4046 0.0532 0.6998 0.054 Uiso 1 1 calc R
H(132) 0.3520 0.0634 0.8572 0.049 Uiso 1 1 calc R
H(133) 0.4727 -0.0407 0.9255 0.050 Uiso 1 1 calc R
H(135) 0.7590 0.0713 0.8813 0.045 Uiso 1 1 calc R
H(136) 0.6436 0.1732 0.8125 0.041 Uiso 1 1 calc R
H(137) 0.6634 -0.1018 0.9757 0.044 Uiso 1 1 calc R
H(138) 0.8341 0.0066 0.9670 0.045 Uiso 1 1 calc R
H(14A) 1.0410 -0.1953 1.0901 0.079 Uiso 1 1 calc R
H(14B) 1.1607 -0.1839 1.0469 0.079 Uiso 1 1 calc R
H(14C) 1.0868 -0.2567 1.0271 0.079 Uiso 1 1 calc R
H(15A) 0.3314 0.2562 0.9025 0.044 Uiso 1 1 calc R
H(15B) 0.2787 0.3705 0.8940 0.044 Uiso 1 1 calc R
H(15C) 0.4280 0.3190 0.8904 0.044 Uiso 1 1 calc R
H(212) 0.5215 0.3990 0.5447 0.035 Uiso 1 1 calc R
H(214) 0.5671 0.2268 0.3939 0.049 Uiso 1 1 calc R
H(216) 0.4257 0.1495 0.5586 0.041 Uiso 1 1 calc R
H(232) 0.5727 0.3271 0.8046 0.034 Uiso 1 1 calc R
H(234) 0.7733 0.5179 0.8137 0.042 Uiso 1 1 calc R
H(236) 0.5534 0.5289 0.6746 0.037 Uiso 1 1 calc R
H(312) 0.2266 0.3051 0.5304 0.037 Uiso 1 1 calc R
H(314) -0.1169 0.3741 0.4656 0.042 Uiso 1 1 calc R
H(316) -0.0844 0.4708 0.6345 0.036 Uiso 1 1 calc R
H(332) 0.3403 0.6214 0.7220 0.034 Uiso 1 1 calc R
H(334) 0.0802 0.8864 0.7315 0.047 Uiso 1 1 calc R
H(336) -0.0282 0.6480 0.7036 0.036 Uiso 1 1 calc R
H(422) -0.0619 0.2692 0.6809 0.035 Uiso 1 1 calc R
H(424) -0.1264 0.0318 0.7612 0.043 Uiso 1 1 calc R
H(426) 0.1540 0.1318 0.8119 0.037 Uiso 1 1 calc R
H(432) -0.0153 0.3847 0.9116 0.034 Uiso 1 1 calc R
H(434) -0.1764 0.6627 0.9727 0.045 Uiso 1 1 calc R
H(436) 0.0709 0.6026 0.8180 0.038 Uiso 1 1 calc R

loop_
_atom_site_aniso_label
_atom_site_aniso_U_11
_atom_site_aniso_U_22
_atom_site_aniso_U_33
_atom_site_aniso_U_12
_atom_site_aniso_U_13
_atom_site_aniso_U_23
Ru(1) 0.02329(15) 0.02703(18) 0.01868(16) -0.00848(13) -0.00238(11) -0.00285(13)
Ru(2) 0.02185(15) 0.02642(18) 0.01804(16) -0.00832(12) -0.00229(11) -0.00239(13)
Cl(21) 0.0483(6) 0.0676(8) 0.0249(5) -0.0204(6) 0.0007(4) 0.0060(5)
Cl(22) 0.0743(8) 0.0586(8) 0.0422(7) -0.0217(6) -0.0017(6) -0.0228(6)
Cl(23) 0.0470(6) 0.0671(8) 0.0404(6) -0.0243(6) -0.0239(5) 0.0146(6)
Cl(24) 0.0499(6) 0.0550(8) 0.0710(8) -0.0323(6) -0.0136(6) 0.0175(6)
Cl(31) 0.0643(7) 0.0625(8) 0.0266(6) -0.0069(6) -0.0110(5) -0.0129(5)
Cl(32) 0.0298(5) 0.0780(9) 0.0423(6) -0.0136(5) -0.0097(4) 0.0006(6)
Cl(33) 0.0602(7) 0.0495(7) 0.0485(7) -0.0358(6) -0.0038(5) -0.0035(5)
Cl(34) 0.0485(7) 0.0374(7) 0.0708(8) 0.0023(5) -0.0170(6) -0.0122(6)
Cl(41) 0.0424(6) 0.0555(7) 0.0577(7) -0.0210(5) -0.0190(5) -0.0081(6)
Cl(42) 0.0672(7) 0.0429(7) 0.0482(7) -0.0233(6) -0.0096(5) 0.0109(5)
Cl(43) 0.0408(6) 0.0583(7) 0.0267(5) -0.0202(5) 0.0065(4) -0.0057(5)
Cl(44) 0.0979(9) 0.0325(7) 0.0526(8) -0.0086(6) 0.0173(7) -0.0070(6)
O(139) 0.0490(17) 0.052(2) 0.0425(18) -0.0126(15) -0.0040(14) 0.0199(16)
O(140) 0.0481(18) 0.0423(18) 0.0481(18) -0.0135(14) -0.0179(14) 0.0097(15)
N(12) 0.0249(15) 0.0239(17) 0.0243(17) -0.0048(13) -0.0018(12) -0.0073(14)
N(14) 0.0253(15) 0.0291(18) 0.0136(15) -0.0096(13) -0.0002(12) -0.0032(13)
N(21) 0.0240(15) 0.0343(19) 0.0200(16) -0.0094(14) -0.0028(12) -0.0009(14)
N(23) 0.0201(15) 0.0310(18) 0.0213(16) -0.0076(13) -0.0053(12) -0.0028(14)
N(31) 0.0294(16) 0.0251(18) 0.0188(16) -0.0078(13) -0.0033(12) -0.0048(13)
N(33) 0.0248(15) 0.0234(17) 0.0220(16) -0.0085(13) -0.0026(12) -0.0008(13)
N(41) 0.0242(15) 0.0264(18) 0.0241(17) -0.0116(13) -0.0017(12) 0.0018(14)
N(43) 0.0235(15) 0.0270(18) 0.0232(17) -0.0058(13) -0.0027(12) -0.0012(14)
C(11) 0.041(2) 0.034(2) 0.030(2) -0.0053(18) -0.0063(17) -0.0068(18)
C(13) 0.0211(18) 0.026(2) 0.023(2) -0.0075(16) 0.0003(14) -0.0003(17)
C(15) 0.032(2) 0.035(2) 0.020(2) -0.0093(17) -0.0043(15) 0.0021(17)
C(22) 0.0224(18) 0.033(2) 0.021(2) -0.0081(16) -0.0020(15) 0.0012(17)
C(32) 0.0249(19) 0.031(2) 0.021(2) -0.0080(16) -0.0024(15) 0.0061(17)
C(42) 0.0235(19) 0.034(2) 0.020(2) -0.0104(17) 0.0013(15) 0.0007(17)
C(51) 0.035(2) 0.032(2) 0.029(2) -0.0109(18) -0.0008(17) -0.0033(19)
C(52) 0.040(2) 0.039(3) 0.033(2) -0.014(2) -0.0008(18) -0.004(2)
C(53) 0.044(2) 0.045(3) 0.032(2) -0.015(2) -0.0050(18) -0.009(2)
C(54) 0.076(3) 0.063(3) 0.042(3) -0.031(3) -0.012(2) -0.009(3)
C(55) 0.085(4) 0.071(4) 0.044(3) -0.028(3) -0.007(3) -0.023(3)
C(56) 0.073(3) 0.052(3) 0.067(4) -0.022(3) -0.014(3) -0.016(3)
C(57) 0.088(4) 0.060(3) 0.053(3) -0.044(3) -0.003(3) -0.004(3)
C(58) 0.084(3) 0.049(3) 0.032(3) -0.038(3) -0.003(2) -0.004(2)
C(61) 0.0247(19) 0.031(2) 0.024(2) -0.0106(16) -0.0055(15) 0.0016(17)
C(62) 0.033(2) 0.033(2) 0.027(2) -0.0110(18) -0.0016(16) -0.0031(18)
C(63) 0.038(2) 0.041(3) 0.023(2) -0.0188(19) 0.0011(17) -0.0045(19)
C(64) 0.061(3) 0.037(3) 0.035(2) -0.014(2) -0.009(2) -0.004(2)
C(65) 0.084(3) 0.034(3) 0.050(3) -0.016(2) -0.011(3) -0.014(2)
C(66) 0.074(3) 0.061(4) 0.047(3) -0.040(3) 0.000(2) -0.021(3)
C(67) 0.050(3) 0.067(4) 0.038(3) -0.022(2) -0.015(2) -0.012(2)
C(68) 0.046(2) 0.047(3) 0.035(2) -0.014(2) -0.0078(19) -0.008(2)
C(131) 0.029(2) 0.029(2) 0.0196(19) -0.0042(16) -0.0001(15) -0.0030(17)
C(132) 0.031(2) 0.044(3) 0.050(3) -0.0124(19) -0.0080(19) 0.008(2)
C(133) 0.043(2) 0.040(3) 0.043(3) -0.015(2) -0.0044(19) 0.014(2)
C(134) 0.032(2) 0.032(2) 0.025(2) -0.0014(17) 0.0004(16) -0.0004(18)
C(135) 0.029(2) 0.043(3) 0.039(2) -0.0072(19) -0.0077(18) 0.005(2)
C(136) 0.035(2) 0.037(2) 0.031(2) -0.0110(18) -0.0064(17) 0.0054(19)
C(137) 0.043(2) 0.030(2) 0.034(2) -0.0073(19) -0.0016(18) 0.0024(19)
C(138) 0.043(2) 0.033(2) 0.034(2) -0.0055(19) -0.0068(18) -0.0005(19)
C(139) 0.045(3) 0.043(3) 0.031(2) -0.009(2) -0.0058(19) -0.005(2)
C(141) 0.050(3) 0.052(3) 0.053(3) -0.007(2) -0.017(2) 0.014(2)
C(211) 0.0229(19) 0.039(2) 0.021(2) -0.0050(17) -0.0008(15) -0.0076(18)
C(212) 0.0273(19) 0.042(2) 0.019(2) -0.0110(18) -0.0038(15) -0.0044(18)
C(213) 0.027(2) 0.049(3) 0.027(2) -0.0079(18) -0.0014(16) -0.002(2)
C(214) 0.038(2) 0.057(3) 0.023(2) -0.009(2) 0.0021(17) -0.009(2)
C(215) 0.038(2) 0.044(3) 0.028(2) -0.0093(19) -0.0036(18) -0.014(2)
C(216) 0.031(2) 0.041(3) 0.028(2) -0.0082(18) -0.0045(16) -0.0059(19)
C(231) 0.0229(19) 0.034(2) 0.021(2) -0.0075(16) -0.0013(15) -0.0034(17)
C(232) 0.0267(19) 0.031(2) 0.029(2) -0.0115(17) -0.0035(16) 0.0011(17)
C(233) 0.0233(19) 0.037(2) 0.030(2) -0.0084(17) -0.0071(16) 0.0048(18)
C(234) 0.026(2) 0.045(3) 0.038(2) -0.0136(18) -0.0088(17) -0.002(2)
C(235) 0.033(2) 0.037(2) 0.039(2) -0.0169(18) -0.0013(18) 0.004(2)
C(236) 0.027(2) 0.044(3) 0.023(2) -0.0117(18) -0.0023(15) 0.0019(18)
C(311) 0.034(2) 0.031(2) 0.0190(19) -0.0145(17) -0.0114(15) 0.0040(17)
C(312) 0.035(2) 0.028(2) 0.028(2) -0.0073(17) -0.0071(17) 0.0000(18)
C(313) 0.047(2) 0.034(2) 0.019(2) -0.0111(19) -0.0053(17) -0.0043(17)
C(314) 0.041(2) 0.042(3) 0.027(2) -0.019(2) -0.0144(17) 0.0033(19)
C(315) 0.028(2) 0.045(3) 0.028(2) -0.0156(18) -0.0072(16) 0.0065(19)
C(316) 0.029(2) 0.038(2) 0.024(2) -0.0125(17) -0.0030(16) 0.0020(18)
C(331) 0.037(2) 0.028(2) 0.0183(19) -0.0138(17) -0.0044(15) 0.0004(16)
C(332) 0.033(2) 0.030(2) 0.023(2) -0.0122(17) -0.0020(15) 0.0011(17)
C(333) 0.049(2) 0.041(3) 0.021(2) -0.026(2) -0.0030(17) 0.0003(18)
C(334) 0.055(3) 0.027(2) 0.036(2) -0.010(2) -0.0060(19) -0.0024(19)
C(335) 0.039(2) 0.035(3) 0.032(2) -0.0048(19) -0.0087(18) -0.0040(19)
C(336) 0.032(2) 0.032(2) 0.028(2) -0.0112(17) -0.0089(16) -0.0023(18)
C(421) 0.0262(19) 0.026(2) 0.025(2) -0.0091(16) 0.0030(15) -0.0055(17)
C(422) 0.029(2) 0.029(2) 0.030(2) -0.0073(17) -0.0029(16) -0.0005(17)
C(423) 0.027(2) 0.037(2) 0.038(2) -0.0107(18) -0.0048(17) -0.010(2)
C(424) 0.033(2) 0.033(2) 0.045(3) -0.0167(18) 0.0006(18) -0.005(2)
C(425) 0.039(2) 0.029(2) 0.038(2) -0.0135(18) -0.0011(18) 0.0019(19)
C(426) 0.030(2) 0.035(2) 0.030(2) -0.0107(18) -0.0030(16) -0.0005(19)
C(431) 0.0219(18) 0.031(2) 0.023(2) -0.0081(16) -0.0024(15) -0.0035(17)
C(432) 0.0289(19) 0.032(2) 0.024(2) -0.0110(17) -0.0007(16) -0.0029(17)
C(433) 0.032(2) 0.048(3) 0.019(2) -0.0158(19) -0.0008(16) -0.0014(19)
C(434) 0.039(2) 0.041(3) 0.026(2) -0.0041(19) 0.0044(17) -0.0075(19)
C(435) 0.046(2) 0.031(2) 0.034(2) -0.0042(19) 0.0022(19) -0.0050(19)
C(436) 0.033(2) 0.033(2) 0.027(2) -0.0092(17) 0.0022(16) -0.0034(18)

loop_
_atom_type_symbol
_atom_type_radius_bond
Ru 1.25
Cl 0.99
O 0.73
N 0.75
C 0.77
H 0.32

loop_
_geom_angle_atom_site_label_1
_geom_angle_atom_site_label_2
_geom_angle_atom_site_label_3
_geom_angle
C51 Ru1 N12 93.57(13)
C51 Ru1 N21 103.95(13)
N12 Ru1 N21 90.24(11)
C51 Ru1 N31 92.70(13)
N12 Ru1 N31 173.48(11)
N21 Ru1 N31 89.98(11)
C51 Ru1 N41 83.17(13)
N12 Ru1 N41 89.78(11)
N21 Ru1 N41 172.86(11)
N31 Ru1 N41 89.19(11)
C51 Ru1 Ru2 159.81(11)
N12 Ru1 Ru2 86.84(8)
N21 Ru1 Ru2 96.23(8)
N31 Ru1 Ru2 86.66(8)
N41 Ru1 Ru2 76.65(7)
C61 Ru2 N43 97.59(12)
C61 Ru2 N14 93.67(12)
N43 Ru2 N14 87.76(11)
C61 Ru2 N33 93.72(12)
N43 Ru2 N33 90.47(11)
N14 Ru2 N33 172.57(10)
C61 Ru2 N23 87.53(12)
N43 Ru2 N23 174.68(11)
N14 Ru2 N23 90.47(11)
N33 Ru2 N23 90.65(10)
C61 Ru2 Ru1 164.86(10)
N43 Ru2 Ru1 97.48(8)
N14 Ru2 Ru1 85.48(8)
N33 Ru2 Ru1 87.60(8)
N23 Ru2 Ru1 77.37(7)
C139 O140 C141 114.8(3)
C13 N12 C11 119.0(3)
C13 N12 Ru1 121.2(2)
C11 N12 Ru1 119.8(2)
C13 N14 C15 118.8(3)
C13 N14 Ru2 122.7(2)
C15 N14 Ru2 118.6(2)
C22 N21 C211 115.9(3)
C22 N21 Ru1 112.0(2)
C211 N21 Ru1 131.8(2)
C22 N23 C231 113.8(3)
C22 N23 Ru2 128.0(2)
C231 N23 Ru2 118.2(2)
C32 N31 C311 112.8(3)
C32 N31 Ru1 120.4(2)
C311 N31 Ru1 126.7(2)
C32 N33 C331 113.8(3)
C32 N33 Ru2 118.1(2)
C331 N33 Ru2 127.3(2)
C42 N41 C421 109.0(3)
C42 N41 Ru1 127.7(2)
C421 N41 Ru1 123.3(2)
C42 N43 C431 116.8(3)
C42 N43 Ru2 112.0(2)
C431 N43 Ru2 131.0(2)
N12 C11 H11A 109.50
N12 C11 H11B 109.50
H11A C11 H11B 109.50
N12 C11 H11C 109.50
H11A C11 H11C 109.50
H11B C11 H11C 109.50
N12 C13 N14 119.8(3)
N12 C13 C131 122.2(3)
N14 C13 C131 118.0(3)
N14 C15 H15A 109.50
N14 C15 H15B 109.50
H15A C15 H15B 109.50
N14 C15 H15C 109.50
H15A C15 H15C 109.50
H15B C15 H15C 109.50
N23 C22 N21 123.3(3)
N23 C22 H22 118.30
N21 C22 H22 118.30
N31 C32 N33 124.8(3)
N31 C32 H32 117.60
N33 C32 H32 117.60
N43 C42 N41 123.9(3)
N43 C42 H42 118.10
N41 C42 H42 118.10
C52 C51 Ru1 175.3(3)
C51 C52 C53 177.0(4)
C58 C53 C54 117.2(4)
C58 C53 C52 121.9(4)
C54 C53 C52 120.8(4)
C55 C54 C53 121.0(5)
C55 C54 H54 119.50
C53 C54 H54 119.50
C56 C55 C54 119.8(5)
C56 C55 H55 120.10
C54 C55 H55 120.10
C55 C56 C57 119.9(5)
C55 C56 H56 120.00
C57 C56 H56 120.00
C58 C57 C56 119.7(5)
C58 C57 H57 120.20
C56 C57 H57 120.20
C53 C58 C57 122.4(4)
C53 C58 H58 118.80
C57 C58 H58 118.80
C62 C61 Ru2 175.4(3)
C61 C62 C63 178.6(4)
C64 C63 C68 118.3(4)
C64 C63 C62 120.7(3)
C68 C63 C62 120.9(4)
C65 C64 C63 120.9(4)
C65 C64 H64 119.50
C63 C64 H64 119.50
C66 C65 C64 120.0(4)
C66 C65 H65 120.00
C64 C65 H65 120.00
C65 C66 C67 120.2(4)
C65 C66 H66 119.90
C67 C66 H66 119.90
C68 C67 C66 120.0(4)
C68 C67 H67 120.00
C66 C67 H67 120.00
C67 C68 C63 120.5(4)
C67 C68 H68 119.70
C63 C68 H68 119.70
C132 C131 C136 118.1(3)
C132 C131 C13 122.7(3)
C136 C131 C13 119.1(3)
C131 C132 C133 120.6(3)
C131 C132 H132 119.70
C133 C132 H132 119.70
C134 C133 C132 120.7(4)
C134 C133 H133 119.60
C132 C133 H133 119.60
C135 C134 C133 118.1(3)
C135 C134 C137 122.1(3)
C133 C134 C137 119.8(4)
C134 C135 C136 122.2(3)
C134 C135 H135 118.90
C136 C135 H135 118.90
C135 C136 C131 120.2(4)
C135 C136 H136 119.90
C131 C136 H136 119.90
C138 C137 C134 126.4(4)
C138 C137 H137 116.80
C134 C137 H137 116.80
C137 C138 C139 121.2(4)
C137 C138 H138 119.40
C139 C138 H138 119.40
O139 C139 O140 123.6(4)
O139 C139 C138 126.1(4)
O140 C139 C138 110.2(4)
O140 C141 H14A 109.50
O140 C141 H14B 109.50
H14A C141 H14B 109.50
O140 C141 H14C 109.50
H14A C141 H14C 109.50
H14B C141 H14C 109.50
C212 C211 C216 119.3(3)
C212 C211 N21 119.7(3)
C216 C211 N21 121.0(3)
C213 C212 C211 120.0(4)
C213 C212 H212 120.00
C211 C212 H212 120.00
C212 C213 C214 122.0(4)
C212 C213 Cl21 119.3(3)
C214 C213 Cl21 118.7(3)
C215 C214 C213 117.2(4)
C215 C214 H214 121.40
C213 C214 H214 121.40
C214 C215 C216 122.7(4)
C214 C215 Cl22 117.4(3)
C216 C215 Cl22 119.8(3)
C215 C216 C211 118.7(4)
C215 C216 H216 120.70
C211 C216 H216 120.70
C236 C231 C232 120.4(3)
C236 C231 N23 121.9(3)
C232 C231 N23 117.6(3)
C233 C232 C231 119.3(3)
C233 C232 H232 120.40
C231 C232 H232 120.40
C234 C233 C232 122.1(3)
C234 C233 Cl23 120.7(3)
C232 C233 Cl23 117.1(3)
C233 C234 C235 117.7(3)
C233 C234 H234 121.10
C235 C234 H234 121.10
C234 C235 C236 121.6(4)
C234 C235 Cl24 119.3(3)
C236 C235 Cl24 119.1(3)
C231 C236 C235 118.8(3)
C231 C236 H236 120.60
C235 C236 H236 120.60
C312 C311 C316 120.1(3)
C312 C311 N31 120.8(3)
C316 C311 N31 119.1(3)
C313 C312 C311 119.0(3)
C313 C312 H312 120.50
C311 C312 H312 120.50
C312 C313 C314 122.1(3)
C312 C313 Cl31 119.0(3)
C314 C313 Cl31 118.9(3)
C315 C314 C313 118.2(3)
C315 C314 H314 120.90
C313 C314 H314 120.90
C314 C315 C316 121.5(3)
C314 C315 Cl32 119.4(3)
C316 C315 Cl32 119.1(3)
C315 C316 C311 119.2(3)
C315 C316 H316 120.40
C311 C316 H316 120.40
C336 C331 C332 119.3(3)
C336 C331 N33 120.8(3)
C332 C331 N33 119.9(3)
C333 C332 C331 118.9(3)
C333 C332 H332 120.50
C331 C332 H332 120.50
C332 C333 C334 122.5(3)
C332 C333 Cl33 119.0(3)
C334 C333 Cl33 118.5(3)
C333 C334 C335 117.3(4)
C333 C334 H334 121.30
C335 C334 H334 121.30
C336 C335 C334 121.8(4)
C336 C335 Cl34 119.4(3)
C334 C335 Cl34 118.8(3)
C335 C336 C331 120.0(3)
C335 C336 H336 120.00
C331 C336 H336 120.00
C426 C421 C422 120.1(3)
C426 C421 N41 118.5(3)
C422 C421 N41 121.2(3)
C423 C422 C421 118.6(3)
C423 C422 H422 120.70
C421 C422 H422 120.70
C422 C423 C424 122.1(3)
C422 C423 Cl41 119.0(3)
C424 C423 Cl41 118.8(3)
C425 C424 C423 118.1(3)
C425 C424 H424 121.00
C423 C424 H424 121.00
C426 C425 C424 121.0(4)
C426 C425 Cl42 119.4(3)
C424 C425 Cl42 119.6(3)
C421 C426 C425 120.0(3)
C421 C426 H426 120.00
C425 C426 H426 120.00
C436 C431 C432 120.1(3)
C436 C431 N43 118.4(3)
C432 C431 N43 121.5(3)
C431 C432 C433 118.7(4)
C431 C432 H432 120.70
C433 C432 H432 120.70
C434 C433 C432 122.1(4)
C434 C433 Cl43 119.6(3)
C432 C433 Cl43 118.2(3)
C433 C434 C435 117.5(4)
C433 C434 H434 121.30
C435 C434 H434 121.30
C434 C435 C436 122.2(4)
C434 C435 Cl44 120.3(3)
C436 C435 Cl44 117.5(3)
C431 C436 C435 119.2(4)
C431 C436 H436 120.40
C435 C436 H436 120.40

loop_
_geom_bond_atom_site_label_1
_geom_bond_atom_site_label_2
_geom_bond_distance
Ru1 C51 1.984(4)
Ru1 N12 2.011(3)
Ru1 N21 2.029(3)
Ru1 N31 2.062(3)
Ru1 N41 2.135(3)
Ru1 Ru2 2.5284(4)
Ru2 C61 1.996(4)
Ru2 N43 2.004(3)
Ru2 N14 2.005(3)
Ru2 N33 2.075(3)
Ru2 N23 2.117(3)
Cl21 C213 1.742(4)
Cl22 C215 1.743(4)
Cl23 C233 1.738(4)
Cl24 C235 1.739(4)
Cl31 C313 1.737(4)
Cl32 C315 1.737(4)
Cl33 C333 1.741(4)
Cl34 C335 1.747(4)
Cl41 C423 1.741(3)
Cl42 C425 1.740(4)
Cl43 C433 1.740(4)
Cl44 C435 1.736(4)
O139 C139 1.209(5)
O140 C139 1.340(5)
O140 C141 1.440(4)
N12 C13 1.336(4)
N12 C11 1.478(4)
N14 C13 1.340(4)
N14 C15 1.489(4)
N21 C22 1.326(4)
N21 C211 1.439(4)
N23 C22 1.324(4)
N23 C231 1.448(4)
N31 C32 1.318(4)
N31 C311 1.444(4)
N33 C32 1.341(4)
N33 C331 1.430(4)
N41 C42 1.329(4)
N41 C421 1.432(4)
N43 C42 1.313(4)
N43 C431 1.437(4)
C11 H11A 0.9800
C11 H11B 0.9800
C11 H11C 0.9800
C13 C131 1.504(5)
C15 H15A 0.9800
C15 H15B 0.9800
C15 H15C 0.9800
C22 H22 0.9500
C32 H32 0.9500
C42 H42 0.9500
C51 C52 1.212(5)
C52 C53 1.443(5)
C53 C58 1.369(6)
C53 C54 1.393(6)
C54 C55 1.392(6)
C54 H54 0.9500
C55 C56 1.367(7)
C55 H55 0.9500
C56 C57 1.374(6)
C56 H56 0.9500
C57 C58 1.373(6)
C57 H57 0.9500
C58 H58 0.9500
C61 C62 1.204(5)
C62 C63 1.452(5)
C63 C64 1.385(5)
C63 C68 1.396(5)
C64 C65 1.378(5)
C64 H64 0.9500
C65 C66 1.371(6)
C65 H65 0.9500
C66 C67 1.377(6)
C66 H66 0.9500
C67 C68 1.377(5)
C67 H67 0.9500
C68 H68 0.9500
C131 C132 1.385(5)
C131 C136 1.396(5)
C132 C133 1.404(5)
C132 H132 0.9500
C133 C134 1.378(5)
C133 H133 0.9500
C134 C135 1.373(5)
C134 C137 1.473(5)
C135 C136 1.378(5)
C135 H135 0.9500
C136 H136 0.9500
C137 C138 1.337(5)
C137 H137 0.9500
C138 C139 1.466(5)
C138 H138 0.9500
C141 H14A 0.9800
C141 H14B 0.9800
C141 H14C 0.9800
C211 C212 1.387(5)
C211 C216 1.392(5)
C212 C213 1.379(5)
C212 H212 0.9500
C213 C214 1.379(5)
C214 C215 1.373(5)
C214 H214 0.9500
C215 C216 1.392(5)
C216 H216 0.9500
C231 C236 1.372(5)
C231 C232 1.381(5)
C232 C233 1.381(5)
C232 H232 0.9500
C233 C234 1.367(5)
C234 C235 1.383(5)
C234 H234 0.9500
C235 C236 1.396(5)
C236 H236 0.9500
C311 C312 1.385(5)
C311 C316 1.392(5)
C312 C313 1.379(4)
C312 H312 0.9500
C313 C314 1.380(5)
C314 C315 1.375(5)
C314 H314 0.9500
C315 C316 1.387(4)
C316 H316 0.9500
C331 C336 1.393(5)
C331 C332 1.393(5)
C332 C333 1.375(5)
C332 H332 0.9500
C333 C334 1.382(5)
C334 C335 1.386(5)
C334 H334 0.9500
C335 C336 1.365(5)
C336 H336 0.9500
C421 C426 1.380(5)
C421 C422 1.398(4)
C422 C423 1.379(5)
C422 H422 0.9500
C423 C424 1.386(5)
C424 C425 1.386(5)
C424 H424 0.9500
C425 C426 1.382(5)
C426 H426 0.9500
C431 C436 1.372(5)
C431 C432 1.388(5)
C432 C433 1.398(5)
C432 H432 0.9500
C433 C434 1.372(5)
C434 C435 1.373(5)
C434 H434 0.9500
C435 C436 1.392(5)
C436 H436 0.9500

loop_
_geom_torsion_atom_site_label_1
_geom_torsion_atom_site_label_2
_geom_torsion_atom_site_label_3
_geom_torsion_atom_site_label_4
_geom_torsion
C(51) Ru(1) Ru(2) C(61) 164.5(5)
N(12) Ru(1) Ru(2) C(61) 72.8(4)
N(21) Ru(1) Ru(2) C(61) -17.1(4)
N(31) Ru(1) Ru(2) C(61) -106.7(4)
N(41) Ru(1) Ru(2) C(61) 163.3(4)
C(51) Ru(1) Ru(2) N(43) -9.9(3)
N(12) Ru(1) Ru(2) N(43) -101.68(11)
N(21) Ru(1) Ru(2) N(43) 168.43(11)
N(31) Ru(1) Ru(2) N(43) 78.81(11)
N(41) Ru(1) Ru(2) N(43) -11.15(11)
C(51) Ru(1) Ru(2) N(14) 77.2(3)
N(12) Ru(1) Ru(2) N(14) -14.54(11)
N(21) Ru(1) Ru(2) N(14) -104.43(11)
N(31) Ru(1) Ru(2) N(14) 165.95(10)
N(41) Ru(1) Ru(2) N(14) 75.99(11)
C(51) Ru(1) Ru(2) N(33) -100.1(3)
N(12) Ru(1) Ru(2) N(33) 168.17(11)
N(21) Ru(1) Ru(2) N(33) 78.27(11)
N(31) Ru(1) Ru(2) N(33) -11.35(10)
N(41) Ru(1) Ru(2) N(33) -101.30(10)
C(51) Ru(1) Ru(2) N(23) 168.7(3)
N(12) Ru(1) Ru(2) N(23) 76.96(11)
N(21) Ru(1) Ru(2) N(23) -12.93(11)
N(31) Ru(1) Ru(2) N(23) -102.55(11)
N(41) Ru(1) Ru(2) N(23) 167.49(11)
C(51) Ru(1) N(12) C(13) -143.4(3)
N(21) Ru(1) N(12) C(13) 112.6(3)
N(31) Ru(1) N(12) C(13) 20.6(11)
N(41) Ru(1) N(12) C(13) -60.3(3)
Ru(2) Ru(1) N(12) C(13) 16.4(2)
C(51) Ru(1) N(12) C(11) 35.1(3)
N(21) Ru(1) N(12) C(11) -68.9(3)
N(31) Ru(1) N(12) C(11) -160.9(9)
N(41) Ru(1) N(12) C(11) 118.2(3)
Ru(2) Ru(1) N(12) C(11) -165.1(3)
C(61) Ru(2) N(14) C(13) -146.8(3)
N(43) Ru(2) N(14) C(13) 115.8(3)
N(33) Ru(2) N(14) C(13) 39.5(9)
N(23) Ru(2) N(14) C(13) -59.2(3)
Ru(1) Ru(2) N(14) C(13) 18.1(2)
C(61) Ru(2) N(14) C(15) 32.9(2)
N(43) Ru(2) N(14) C(15) -64.6(2)
N(33) Ru(2) N(14) C(15) -140.9(8)
N(23) Ru(2) N(14) C(15) 120.4(2)
Ru(1) Ru(2) N(14) C(15) -162.3(2)
C(51) Ru(1) N(21) C(22) -165.8(2)
N(12) Ru(1) N(21) C(22) -72.1(2)
N(31) Ru(1) N(21) C(22) 101.4(2)
N(41) Ru(1) N(21) C(22) 18.1(10)
Ru(2) Ru(1) N(21) C(22) 14.8(2)
C(51) Ru(1) N(21) C(211) 22.0(3)
N(12) Ru(1) N(21) C(211) 115.8(3)
N(31) Ru(1) N(21) C(211) -70.7(3)
N(41) Ru(1) N(21) C(211) -154.0(7)
Ru(2) Ru(1) N(21) C(211) -157.4(3)
C(61) Ru(2) N(23) C(22) -165.2(3)
N(43) Ru(2) N(23) C(22) 30.6(13)
N(14) Ru(2) N(23) C(22) 101.1(3)
N(33) Ru(2) N(23) C(22) -71.5(3)
Ru(1) Ru(2) N(23) C(22) 15.9(3)
C(61) Ru(2) N(23) C(231) 13.5(3)
N(43) Ru(2) N(23) C(231) -150.7(11)
N(14) Ru(2) N(23) C(231) -80.1(2)
N(33) Ru(2) N(23) C(231) 107.2(2)
Ru(1) Ru(2) N(23) C(231) -165.4(2)
C(51) Ru(1) N(31) C(32) 172.1(3)
N(12) Ru(1) N(31) C(32) 8.1(11)
N(21) Ru(1) N(31) C(32) -83.9(3)
N(41) Ru(1) N(31) C(32) 89.0(3)
Ru(2) Ru(1) N(31) C(32) 12.3(2)
C(51) Ru(1) N(31) C(311) -5.0(3)
N(12) Ru(1) N(31) C(311) -169.0(9)
N(21) Ru(1) N(31) C(311) 99.0(3)
N(41) Ru(1) N(31) C(311) -88.1(3)
Ru(2) Ru(1) N(31) C(311) -164.8(3)
C(61) Ru(2) N(33) C(32) 178.9(2)
N(43) Ru(2) N(33) C(32) -83.5(2)
N(14) Ru(2) N(33) C(32) -7.4(10)
N(23) Ru(2) N(33) C(32) 91.3(2)
Ru(1) Ru(2) N(33) C(32) 14.0(2)
C(61) Ru(2) N(33) C(331) -11.8(3)
N(43) Ru(2) N(33) C(331) 85.8(3)
N(14) Ru(2) N(33) C(331) 162.0(7)
N(23) Ru(2) N(33) C(331) -99.4(3)
Ru(1) Ru(2) N(33) C(331) -176.7(3)
C(51) Ru(1) N(41) C(42) -166.0(3)
N(12) Ru(1) N(41) C(42) 100.4(3)
N(21) Ru(1) N(41) C(42) 10.2(10)
N(31) Ru(1) N(41) C(42) -73.2(3)
Ru(2) Ru(1) N(41) C(42) 13.6(3)
C(51) Ru(1) N(41) C(421) 12.9(3)
N(12) Ru(1) N(41) C(421) -80.8(3)
N(21) Ru(1) N(41) C(421) -171.0(8)
N(31) Ru(1) N(41) C(421) 105.7(3)
Ru(2) Ru(1) N(41) C(421) -167.6(3)
C(61) Ru(2) N(43) C(42) -165.9(2)
N(14) Ru(2) N(43) C(42) -72.5(2)
N(33) Ru(2) N(43) C(42) 100.3(2)
N(23) Ru(2) N(43) C(42) -1.8(13)
Ru(1) Ru(2) N(43) C(42) 12.6(2)
C(61) Ru(2) N(43) C(431) 9.8(3)
N(14) Ru(2) N(43) C(431) 103.2(3)
N(33) Ru(2) N(43) C(431) -84.0(3)
N(23) Ru(2) N(43) C(431) 173.9(10)
Ru(1) Ru(2) N(43) C(431) -171.6(3)
C(11) N(12) C(13) N(14) 173.8(3)
Ru(1) N(12) C(13) N(14) -7.7(4)
C(11) N(12) C(13) C(131) -3.5(5)
Ru(1) N(12) C(13) C(131) 175.0(2)
C(15) N(14) C(13) N(12) 169.4(3)
Ru(2) N(14) C(13) N(12) -11.0(4)
C(15) N(14) C(13) C(131) -13.2(4)
Ru(2) N(14) C(13) C(131) 166.4(2)
C(231) N(23) C(22) N(21) 171.7(3)
Ru(2) N(23) C(22) N(21) -9.5(5)
C(211) N(21) C(22) N(23) 166.7(3)
Ru(1) N(21) C(22) N(23) -6.8(4)
C(311) N(31) C(32) N(33) 172.4(3)
Ru(1) N(31) C(32) N(33) -5.0(5)
C(331) N(33) C(32) N(31) -179.6(3)
Ru(2) N(33) C(32) N(31) -8.9(4)
C(431) N(43) C(42) N(41) 178.0(3)
Ru(2) N(43) C(42) N(41) -5.6(4)
C(421) N(41) C(42) N(43) 172.7(3)
Ru(1) N(41) C(42) N(43) -8.4(5)
N(12) Ru(1) C(51) C(52) -52(4)
N(21) Ru(1) C(51) C(52) 39(4)
N(31) Ru(1) C(51) C(52) 130(4)
N(41) Ru(1) C(51) C(52) -141(4)
Ru(2) Ru(1) C(51) C(52) -143(4)
Ru(1) C(51) C(52) C(53) -16(12)
C(51) C(52) C(53) C(58) 114(8)
C(51) C(52) C(53) C(54) -63(8)
C(58) C(53) C(54) C(55) 0.9(7)
C(52) C(53) C(54) C(55) 178.0(4)
C(53) C(54) C(55) C(56) 0.0(7)
C(54) C(55) C(56) C(57) 0.8(8)
C(55) C(56) C(57) C(58) -2.5(8)
C(54) C(53) C(58) C(57) -2.7(7)
C(52) C(53) C(58) C(57) -179.8(4)
C(56) C(57) C(58) C(53) 3.6(7)
N(43) Ru(2) C(61) C(62) 19(4)
N(14) Ru(2) C(61) C(62) -69(4)
N(33) Ru(2) C(61) C(62) 110(4)
N(23) Ru(2) C(61) C(62) -159(4)
Ru(1) Ru(2) C(61) C(62) -155(4)
Ru(2) C(61) C(62) C(63) -116(15)
C(61) C(62) C(63) C(64) 27(16)
C(61) C(62) C(63) C(68) -153(16)
C(68) C(63) C(64) C(65) 1.4(6)
C(62) C(63) C(64) C(65) -178.8(4)
C(63) C(64) C(65) C(66) -1.0(7)
C(64) C(65) C(66) C(67) 0.0(7)
C(65) C(66) C(67) C(68) 0.4(7)
C(66) C(67) C(68) C(63) 0.0(6)
C(64) C(63) C(68) C(67) -0.9(6)
C(62) C(63) C(68) C(67) 179.3(4)
N(12) C(13) C(131) C(132) -85.8(4)
N(14) C(13) C(131) C(132) 96.8(4)
N(12) C(13) C(131) C(136) 98.2(4)
N(14) C(13) C(131) C(136) -79.2(4)
C(136) C(131) C(132) C(133) 2.5(6)
C(13) C(131) C(132) C(133) -173.5(3)
C(131) C(132) C(133) C(134) 0.9(6)
C(132) C(133) C(134) C(135) -3.9(6)
C(132) C(133) C(134) C(137) 176.3(4)
C(133) C(134) C(135) C(136) 3.4(6)
C(137) C(134) C(135) C(136) -176.8(4)
C(134) C(135) C(136) C(131) 0.1(6)
C(132) C(131) C(136) C(135) -3.0(5)
C(13) C(131) C(136) C(135) 173.1(3)
C(135) C(134) C(137) C(138) 11.0(6)
C(133) C(134) C(137) C(138) -169.2(4)
C(134) C(137) C(138) C(139) -171.6(4)
C(141) O(140) C(139) O(139) 3.1(6)
C(141) O(140) C(139) C(138) -173.0(3)
C(137) C(138) C(139) O(139) -17.0(6)
C(137) C(138) C(139) O(140) 159.0(4)
C(22) N(21) C(211) C(212) -33.4(4)
Ru(1) N(21) C(211) C(212) 138.5(3)
C(22) N(21) C(211) C(216) 148.0(3)
Ru(1) N(21) C(211) C(216) -40.1(5)
C(216) C(211) C(212) C(213) -1.5(5)
N(21) C(211) C(212) C(213) 179.8(3)
C(211) C(212) C(213) C(214) 2.7(5)
C(211) C(212) C(213) Cl(21) -178.9(3)
C(212) C(213) C(214) C(215) -1.5(5)
Cl(21) C(213) C(214) C(215) -179.9(3)
C(213) C(214) C(215) C(216) -0.8(6)
C(213) C(214) C(215) Cl(22) 178.3(3)
C(214) C(215) C(216) C(211) 1.9(5)
Cl(22) C(215) C(216) C(211) -177.3(3)
C(212) C(211) C(216) C(215) -0.7(5)
N(21) C(211) C(216) C(215) 178.0(3)
C(22) N(23) C(231) C(236) 68.1(4)
Ru(2) N(23) C(231) C(236) -110.8(3)
C(22) N(23) C(231) C(232) -115.2(4)
Ru(2) N(23) C(231) C(232) 65.9(4)
C(236) C(231) C(232) C(233) 0.2(5)
N(23) C(231) C(232) C(233) -176.5(3)
C(231) C(232) C(233) C(234) 1.5(6)
C(231) C(232) C(233) Cl(23) 177.3(3)
C(232) C(233) C(234) C(235) -2.4(6)
Cl(23) C(233) C(234) C(235) -178.0(3)
C(233) C(234) C(235) C(236) 1.7(6)
C(233) C(234) C(235) Cl(24) 178.9(3)
C(232) C(231) C(236) C(235) -0.9(5)
N(23) C(231) C(236) C(235) 175.7(3)
C(234) C(235) C(236) C(231) 0.0(6)
Cl(24) C(235) C(236) C(231) -177.3(3)
C(32) N(31) C(311) C(312) 126.5(4)
Ru(1) N(31) C(311) C(312) -56.2(4)
C(32) N(31) C(311) C(316) -52.4(4)
Ru(1) N(31) C(311) C(316) 124.8(3)
C(316) C(311) C(312) C(313) 0.0(6)
N(31) C(311) C(312) C(313) -178.9(3)
C(311) C(312) C(313) C(314) 0.3(6)
C(311) C(312) C(313) Cl(31) 177.8(3)
C(312) C(313) C(314) C(315) 0.7(6)
Cl(31) C(313) C(314) C(315) -176.8(3)
C(313) C(314) C(315) C(316) -2.1(6)
C(313) C(314) C(315) Cl(32) 176.7(3)
C(314) C(315) C(316) C(311) 2.4(6)
Cl(32) C(315) C(316) C(311) -176.4(3)
C(312) C(311) C(316) C(315) -1.3(6)
N(31) C(311) C(316) C(315) 177.6(3)
C(32) N(33) C(331) C(336) 47.3(4)
Ru(2) N(33) C(331) C(336) -122.4(3)
C(32) N(33) C(331) C(332) -132.4(3)
Ru(2) N(33) C(331) C(332) 57.9(4)
C(336) C(331) C(332) C(333) -0.9(5)
N(33) C(331) C(332) C(333) 178.8(3)
C(331) C(332) C(333) C(334) 0.8(5)
C(331) C(332) C(333) Cl(33) -178.3(3)
C(332) C(333) C(334) C(335) -0.1(6)
Cl(33) C(333) C(334) C(335) 179.1(3)
C(333) C(334) C(335) C(336) -0.7(6)
C(333) C(334) C(335) Cl(34) 178.6(3)
C(334) C(335) C(336) C(331) 0.6(6)
Cl(34) C(335) C(336) C(331) -178.6(3)
C(332) C(331) C(336) C(335) 0.2(5)
N(33) C(331) C(336) C(335) -179.5(3)
C(42) N(41) C(421) C(426) -81.4(4)
Ru(1) N(41) C(421) C(426) 99.6(3)
C(42) N(41) C(421) C(422) 93.6(4)
Ru(1) N(41) C(421) C(422) -85.4(4)
C(426) C(421) C(422) C(423) 0.9(5)
N(41) C(421) C(422) C(423) -174.1(3)
C(421) C(422) C(423) C(424) 0.1(5)
C(421) C(422) C(423) Cl(41) 178.6(3)
C(422) C(423) C(424) C(425) -0.1(6)
Cl(41) C(423) C(424) C(425) -178.6(3)
C(423) C(424) C(425) C(426) -1.0(6)
C(423) C(424) C(425) Cl(42) 177.5(3)
C(422) C(421) C(426) C(425) -1.9(5)
N(41) C(421) C(426) C(425) 173.2(3)
C(424) C(425) C(426) C(421) 2.0(6)
Cl(42) C(425) C(426) C(421) -176.5(3)
C(42) N(43) C(431) C(436) -141.1(3)
Ru(2) N(43) C(431) C(436) 43.3(4)
C(42) N(43) C(431) C(432) 38.3(4)
Ru(2) N(43) C(431) C(432) -137.3(3)
C(436) C(431) C(432) C(433) 5.5(5)
N(43) C(431) C(432) C(433) -173.9(3)
C(431) C(432) C(433) C(434) -3.7(5)
C(431) C(432) C(433) Cl(43) 177.4(2)
C(432) C(433) C(434) C(435) 0.3(6)
Cl(43) C(433) C(434) C(435) 179.1(3)
C(433) C(434) C(435) C(436) 1.5(6)
C(433) C(434) C(435) Cl(44) -179.3(3)
C(432) C(431) C(436) C(435) -3.9(5)
N(43) C(431) C(436) C(435) 175.5(3)
C(434) C(435) C(436) C(431) 0.3(6)
Cl(44) C(435) C(436) C(431) -179.0(3)
